data_2200985
loop_
_publ_author_name
'Panneerselvam, Pathus'
'Stanley, Nithianantham'
'Thomas Muthiah, Packianathan'

_publ_section_title
;
 N---H&#x00B7;&#x00B7;&#x00B7;N hydrogen bonds in trimethoprim
 salicylate methanol solvate [trimethoprim is
 2,4-diamino-5-(3,4,5-trimethoxybenzyl)pyrimidine]
;
_journal_issue 2
_journal_name_full 'Acta Crystallographica Section E'
_journal_page_first o180
_journal_page_last o182
_journal_paper_doi 10.1107/S1600536802000909
_journal_volume 58
_journal_year 2002
_chemical_formula_iupac 'C14 H19 N4 O3 1+, C7 H5 O3 1-, C H4 O'
_chemical_formula_moiety 'C14 H19 N4 O3 1+, C7 H5 O3 1-, C H4 O'
_chemical_formula_sum 'C22 H28 N4 O7'
_chemical_formula_weight 460.48
_chemical_name_common 'trimethoprim salicylate methanol solvate'
_chemical_name_systematic
;
 ?
;
_space_group_IT_number 2
_symmetry_cell_setting triclinic
_symmetry_space_group_name_Hall '-P 1'
_symmetry_space_group_name_H-M 'P -1'
_atom_sites_solution_hydrogens geom
_atom_sites_solution_primary direct
_atom_sites_solution_secondary difmap
_cell_angle_alpha 105.93(3)
_cell_angle_beta 109.17(5)
_cell_angle_gamma 92.50(2)
_cell_formula_units_Z 2
_cell_length_a 10.0139(19)
_cell_length_b 10.2600(19)
_cell_length_c 11.984(9)
_cell_measurement_reflns_used 25
_cell_measurement_temperature 293(2)
_cell_measurement_theta_max 15
_cell_measurement_theta_min 10
_cell_volume 1106.1(10)
_computing_cell_refinement MolEN
_computing_data_collection 'MolEN (Fair, 1990)'
_computing_data_reduction MolEN
_computing_molecular_graphics 'ORTEP-3 (Farrugia, 1997)'
_computing_publication_material 'PLATON (Spek, 1990)'
_computing_structure_refinement 'SHELXL97 (Sheldrick, 1997)'
_computing_structure_solution 'SHELXS97 (Sheldrick, 1997)'
_diffrn_ambient_temperature 293(2)
_diffrn_measured_fraction_theta_full .999
_diffrn_measured_fraction_theta_max .999
_diffrn_measurement_device_type 'Enraf-Nonius CAD-4'
_diffrn_measurement_method \w--2\q
_diffrn_radiation_monochromator graphite
_diffrn_radiation_source 'fine-focus sealed tube'
_diffrn_radiation_type MoK\a
_diffrn_radiation_wavelength .71073
_diffrn_reflns_av_R_equivalents .0364
_diffrn_reflns_av_sigmaI/netI .0194
_diffrn_reflns_limit_h_max 11
_diffrn_reflns_limit_h_min -11
_diffrn_reflns_limit_k_max 12
_diffrn_reflns_limit_k_min -12
_diffrn_reflns_limit_l_max 14
_diffrn_reflns_limit_l_min -13
_diffrn_reflns_number 4377
_diffrn_reflns_reduction_process
;
?
;
_diffrn_reflns_theta_full 24.98
_diffrn_reflns_theta_max 24.98
_diffrn_reflns_theta_min 2.09
_diffrn_standards_decay_% negligible
_diffrn_standards_interval_time 60
_diffrn_standards_number 2
_exptl_absorpt_coefficient_mu .104
_exptl_absorpt_correction_T_max .99
_exptl_absorpt_correction_T_min .97
_exptl_absorpt_correction_type '\y scan'
_exptl_absorpt_process_details '(North et al., 1968)'
_exptl_crystal_colour colourless
_exptl_crystal_density_diffrn 1.383
_exptl_crystal_density_method 'not measured'
_exptl_crystal_description needle
_exptl_crystal_F_000 488
_exptl_crystal_size_max .3
_exptl_crystal_size_mid .3
_exptl_crystal_size_min .15
_refine_diff_density_max .621
_refine_diff_density_min -.383
_refine_ls_extinction_method none
_refine_ls_goodness_of_fit_ref 1.648
_refine_ls_hydrogen_treatment mixed
_refine_ls_matrix_type full
_refine_ls_number_parameters 365
_refine_ls_number_reflns 3889
_refine_ls_number_restraints 0
_refine_ls_restrained_S_all 1.648
_refine_ls_R_factor_all .0839
_refine_ls_R_factor_gt .0633
_refine_ls_shift/su_max <0.001
_refine_ls_shift/su_mean .000
_refine_ls_structure_factor_coef Fsqd
_refine_ls_weighting_details 'calc w = 1/[\s^2^(Fo^2^)+(0.1P)^2^] where P = (Fo^2^+2Fc^2^)/3'
_refine_ls_weighting_scheme calc
_refine_ls_wR_factor_gt .2038
_refine_ls_wR_factor_ref .2163
_reflns_number_gt 2855
_reflns_number_total 3889
_reflns_threshold_expression I>2\s(I)
_cod_data_source_file wn6077.cif
_cod_data_source_block I
_cod_depositor_comments
;
 Marking attached hydrogen atoms.

 Antanas Vaitkus,
 2017-03-27

The following automatic conversions were performed:
'_symmetry_cell_setting' value 'Triclinic' changed to 'triclinic'
according to '/home/saulius/struct/CIF-dictionaries/cif_core.dic'
dictionary named 'cif_core.dic' version 2.4.1 from 2010-06-29.

Automatic conversion script
Id: cif_fix_enum 1527 2010-12-29 10:47:43Z saulius 

The following automatic conversions were performed:

'_symmetry_cell_setting' value 'Triclinic' changed to 'triclinic'
according to /home/saulius/struct/CIF-dictionaries/cif_core.dic
dictionary named 'cif_core.dic' version 2.4.1 from 2010-06-29.

Automatic conversion script
Id: cif_fix_values 1715 2011-07-08 13:25:40Z adriana 
;
_cod_database_code 2200985
_cod_database_fobs_code 2200985

loop_
_symmetry_equiv_pos_as_xyz
x,y,z
-x,-y,-z

loop_
_atom_site_aniso_label
_atom_site_aniso_U_11
_atom_site_aniso_U_22
_atom_site_aniso_U_33
_atom_site_aniso_U_12
_atom_site_aniso_U_13
_atom_site_aniso_U_23
O1 .0527(12) .0803(16) .0876(16) -.0240(11) .0289(12) -.0150(13)
O2 .0471(12) .123(2) .0583(13) .0211(12) .0046(10) .0004(13)
O3 .122(2) .105(2) .0787(16) .0501(17) .0468(15) .0568(15)
N1 .0361(11) .0499(12) .0473(11) .0020(9) .0194(9) .0131(9)
N2 .0486(13) .0488(14) .0656(15) -.0060(10) .0297(12) .0030(12)
N3 .0348(10) .0436(11) .0450(11) -.0021(8) .0187(8) .0057(9)
N4 .0394(11) .0469(12) .0564(13) -.0081(9) .0245(10) .0019(10)
C2 .0343(12) .0471(14) .0422(12) -.0005(10) .0151(10) .0127(10)
C4 .0306(11) .0455(13) .0385(12) .0011(10) .0114(9) .0162(10)
C5 .0350(12) .0439(13) .0393(12) .0022(10) .0134(10) .0113(10)
C6 .0392(12) .0474(14) .0419(12) .0076(11) .0198(11) .0110(10)
C7 .0430(13) .0444(14) .0448(14) .0064(11) .0175(11) .0125(11)
C8 .0387(12) .0357(12) .0416(12) .0023(9) .0187(10) .0078(10)
C9 .0453(14) .0398(13) .0532(15) .0015(11) .0255(12) .0068(12)
C10 .0355(13) .0552(16) .0585(16) -.0053(11) .0237(12) -.0084(13)
C11 .0386(14) .0768(19) .0449(14) .0164(13) .0130(12) .0058(14)
C12 .0587(17) .0589(17) .0466(15) .0186(14) .0197(13) .0160(13)
C13 .0546(15) .0372(13) .0454(14) .0012(12) .0171(12) .0089(10)
C14 .106(4) .072(3) .113(4) -.034(3) .063(3) -.011(3)
C15 .084(2) .104(3) .0426(16) .023(2) .0104(16) .0102(17)
C16 .204(6) .102(3) .132(4) .076(4) .087(4) .074(3)
O4 .0501(11) .0606(12) .0802(14) -.0110(9) .0311(10) .0161(10)
O5 .0486(11) .0674(12) .0612(12) -.0053(9) .0272(9) .0137(10)
O6 .0708(14) .0628(13) .0874(16) -.0140(11) .0408(12) .0080(11)
C1' .0363(12) .0592(16) .0521(14) .0018(11) .0147(11) .0269(12)
C2' .0418(14) .0630(17) .0558(16) -.0009(12) .0194(12) .0228(13)
C3' .0518(17) .075(2) .080(2) -.0094(15) .0242(15) .0353(18)
C4' .0564(18) .091(3) .105(3) .0080(18) .0490(19) .045(2)
C5' .082(3) .089(3) .110(3) .018(2) .065(3) .029(2)
C6' .0555(17) .0611(19) .090(2) .0021(15) .0377(17) .0250(17)
C7' .0325(12) .0626(16) .0530(15) -.0064(11) .0136(11) .0241(13)
O7 .0862(18) .0902(18) .106(2) -.0091(14) .0464(16) .0141(15)
C1A .170(8) .241(10) .191(8) .008(7) .054(6) .050(7)

loop_
_atom_site_label
_atom_site_fract_x
_atom_site_fract_y
_atom_site_fract_z
_atom_site_U_iso_or_equiv
_atom_site_thermal_displace_type
_atom_site_calc_flag
_atom_site_refinement_flags
_atom_site_occupancy
_atom_site_type_symbol
_atom_site_attached_hydrogens
O1 .4218(2) .6256(3) .5894(2) .0823(9) Uani . . 1.000 O 0
O2 .4464(2) .4437(3) .7128(2) .0854(9) Uani . . 1.000 O 0
O3 .2303(3) .2147(3) .6258(2) .0917(11) Uani . . 1.000 O 0
N1 -.3240(2) .0649(2) .15946(19) .0437(7) Uani . . 1.000 N 0
N2 -.3404(3) -.1479(3) .0256(2) .0554(8) Uani . . 1.000 N 0
N3 -.1505(2) .0151(2) .06668(18) .0419(6) Uani . . 1.000 N 0
N4 .0411(2) .1747(2) .1141(2) .0491(7) Uani . . 1.000 N 0
C2 -.2701(3) -.0213(3) .0832(2) .0412(7) Uani . . 1.000 C 0
C4 -.0788(2) .1423(2) .1319(2) .0378(7) Uani . . 1.000 C 0
C5 -.1277(2) .2390(2) .2156(2) .0398(7) Uani . . 1.000 C 0
C6 -.2533(3) .1938(3) .2231(2) .0419(7) Uani . . 1.000 C 0
C7 -.0483(3) .3805(3) .2867(2) .0438(8) Uani . . 1.000 C 0
C8 .0865(2) .3906(2) .3947(2) .0385(7) Uani . . 1.000 C 0
C9 .1938(3) .5017(3) .4352(3) .0457(8) Uani . . 1.000 C 0
C10 .3136(3) .5178(3) .5397(3) .0538(9) Uani . . 1.000 C 0
C11 .3263(3) .4244(3) .6069(3) .0564(9) Uani . . 1.000 C 0
C12 .2229(3) .3113(3) .5624(2) .0542(9) Uani . . 1.000 C 0
C13 .1023(3) .2964(3) .4589(2) .0469(8) Uani . . 1.000 C 0
C14 .4159(6) .7222(5) .5235(5) .101(2) Uani . . 1.000 C 0
C15 .4187(4) .4731(4) .8263(3) .0823(13) Uani . . 1.000 C 0
C16 .3194(7) .1231(5) .6157(5) .129(3) Uani . . 1.000 C 0
O4 .4364(2) 1.0021(2) .2017(2) .0633(7) Uani . . 1.000 O 0
O5 .4079(2) .7936(2) .07043(18) .0588(7) Uani . . 1.000 O 0
O6 .2159(3) .6108(2) .0426(2) .0743(8) Uani . . 1.000 O 0
C1' .2460(3) .8390(3) .1789(2) .0475(8) Uani . . 1.000 C 0
C2' .1747(3) .7053(3) .1228(3) .0523(9) Uani . . 1.000 C 0
C3' .0546(3) .6663(4) .1490(3) .0668(11) Uani . . 1.000 C 0
C4' .0094(4) .7599(4) .2305(4) .0757(15) Uani . . 1.000 C 0
C5' .0815(5) .8911(5) .2853(5) .0857(17) Uani . . 1.000 C 0
C6' .1987(3) .9316(3) .2603(3) .0656(11) Uani . . 1.000 C 0
C7' .3731(3) .8833(3) .1496(2) .0488(8) Uani . . 1.000 C 0
O7 .2737(3) .3882(3) .1610(3) .0950(11) Uani . . 1.000 O 1
C1A .3360(10) .2692(11) .2206(9) .207(5) Uani . . 1.000 C 3
H1 -.423(6) .052(5) .168(5) .15(2) Uiso . . 1.000 H 0
H2A -.319(4) -.208(4) -.022(4) .081(12) Uiso . . 1.000 H 0
H2B -.439(4) -.180(3) .037(3) .078(10) Uiso . . 1.000 H 0
H4A .06893 .11571 .06313 .0589 Uiso . . 1.000 H 0
H4B .09080 .25451 .15345 .0589 Uiso . . 1.000 H 0
H6 -.303(3) .242(3) .268(2) .046(7) Uiso . . 1.000 H 0
H7A -.031(3) .416(3) .231(3) .044(7) Uiso . . 1.000 H 0
H7B -.102(4) .437(3) .318(3) .068(9) Uiso . . 1.000 H 0
H9 .189(4) .555(3) .388(3) .070(10) Uiso . . 1.000 H 0
H13 .035(3) .220(3) .437(2) .046(7) Uiso . . 1.000 H 0
H14A .418(5) .689(4) .441(5) .109(15) Uiso . . 1.000 H 0
H14B .339(4) .779(4) .514(3) .078(12) Uiso . . 1.000 H 0
H14C .488(6) .806(5) .559(5) .129(16) Uiso . . 1.000 H 0
H15A .36391 .39416 .82663 .1236 Uiso . . 1.000 H 0
H15B .50759 .49596 .89510 .1236 Uiso . . 1.000 H 0
H15C .36586 .54900 .83323 .1236 Uiso . . 1.000 H 0
H16A .41624 .16863 .65622 .1933 Uiso . . 1.000 H 0
H16B .30362 .05605 .65405 .1933 Uiso . . 1.000 H 0
H16C .30240 .07871 .52958 .1933 Uiso . . 1.000 H 0
H3' .022(4) .565(4) .108(3) .084(11) Uiso . . 1.000 H 0
H4' -.084(4) .750(3) .250(3) .085(11) Uiso . . 1.000 H 0
H5' .058(5) .940(5) .330(5) .106(16) Uiso . . 1.000 H 0
H6' .249(4) 1.021(3) .295(3) .065(9) Uiso . . 1.000 H 0
H6A .300(5) .666(4) .032(4) .094(12) Uiso . . 1.000 H 0

loop_
_atom_type_symbol
_atom_type_description
_atom_type_scat_dispersion_real
_atom_type_scat_dispersion_imag
_atom_type_scat_source
O O .0106 .0060 'International Tables Vol C Tables 4.2.6.8 and 6.1.1.4'
N N .0061 .0033 'International Tables Vol C Tables 4.2.6.8 and 6.1.1.4'
H H .0000 .0000 'International Tables Vol C Tables 4.2.6.8 and 6.1.1.4'
C C .0033 .0016 'International Tables Vol C Tables 4.2.6.8 and 6.1.1.4'

loop_
_geom_angle_atom_site_label_1
_geom_angle_atom_site_label_2
_geom_angle_atom_site_label_3
_geom_angle
_geom_angle_publ_flag
C10 O1 C14 117.3(3) yes
C11 O2 C15 114.9(3) yes
C12 O3 C16 118.6(4) yes
C2' O6 H6A 104(2) no
C2 N1 C6 119.1(2) yes
C2 N3 C4 118.0(2) yes
C2 N1 H1 128(3) no
C6 N1 H1 112(3) no
H2A N2 H2B 112(4) no
C2 N2 H2A 126(3) no
C2 N2 H2B 121.5(18) no
C4 N4 H4A 119.97 no
H4A N4 H4B 119.96 no
C4 N4 H4B 120.06 no
N2 C2 N3 120.1(3) yes
N1 C2 N2 117.1(3) yes
N1 C2 N3 122.8(3) yes
N3 C4 C5 122.6(2) yes
N4 C4 C5 121.0(2) yes
N3 C4 N4 116.4(2) yes
C6 C5 C7 122.7(2) no
C4 C5 C7 122.3(2) no
C4 C5 C6 115.0(2) no
N1 C6 C5 122.4(3) yes
C5 C7 C8 115.8(2) no
C7 C8 C9 119.5(2) no
C9 C8 C13 119.0(2) no
C7 C8 C13 121.3(2) no
C8 C9 C10 120.3(3) no
O1 C10 C11 114.9(3) yes
C9 C10 C11 120.3(3) no
O1 C10 C9 124.7(3) yes
O2 C11 C12 121.7(3) yes
O2 C11 C10 119.4(3) yes
C10 C11 C12 118.8(3) no
O3 C12 C11 121.2(3) yes
C11 C12 C13 120.6(3) no
O3 C12 C13 118.0(3) yes
C8 C13 C12 120.8(3) no
N1 C6 H6 110.1(19) no
C5 C6 H6 127.5(19) no
C5 C7 H7A 106(2) no
C5 C7 H7B 113(2) no
C8 C7 H7B 106(2) no
H7A C7 H7B 104(3) no
C8 C7 H7A 112(2) no
C8 C9 H9 119(2) no
C10 C9 H9 121(2) no
C8 C13 H13 123.5(16) no
C12 C13 H13 115.7(17) no
O1 C14 H14B 120(2) no
O1 C14 H14C 120(3) no
H14A C14 H14B 103(4) no
H14A C14 H14C 101(4) no
H14B C14 H14C 90(4) no
O1 C14 H14A 117(3) no
O2 C15 H15B 109.49 no
O2 C15 H15C 109.43 no
O2 C15 H15A 109.48 no
H15A C15 H15C 109.44 no
H15B C15 H15C 109.47 no
H15A C15 H15B 109.51 no
O3 C16 H16A 109.46 no
O3 C16 H16C 109.46 no
H16A C16 H16B 109.50 no
O3 C16 H16B 109.41 no
H16B C16 H16C 109.51 no
H16A C16 H16C 109.50 no
C2' C1' C7' 120.2(3) no
C6' C1' C7' 120.2(3) no
C2' C1' C6' 119.7(3) no
O6 C2' C3' 118.2(3) yes
C1' C2' C3' 119.5(3) no
O6 C2' C1' 122.2(3) yes
C2' C3' C4' 119.9(4) no
C3' C4' C5' 119.7(4) no
C4' C5' C6' 121.3(5) no
C1' C6' C5' 119.9(4) no
O4 C7' C1' 119.2(3) yes
O5 C7' C1' 116.7(3) yes
O4 C7' O5 124.0(3) yes
C2' C3' H3' 109(2) no
C4' C3' H3' 130(2) no
C3' C4' H4' 128.4(18) no
C5' C4' H4' 111.4(18) no
C4' C5' H5' 119(4) no
C6' C5' H5' 120(4) no
C1' C6' H6' 117(2) no
C5' C6' H6' 123(2) no

loop_
_geom_bond_atom_site_label_1
_geom_bond_atom_site_label_2
_geom_bond_site_symmetry_1
_geom_bond_site_symmetry_2
_geom_bond_distance
_geom_bond_publ_flag
O1 C10 . . 1.365(4) yes
O1 C14 . . 1.419(6) yes
O2 C11 . . 1.391(4) yes
O2 C15 . . 1.431(4) yes
O3 C12 . . 1.396(4) yes
O3 C16 . . 1.333(7) yes
O4 C7' . . 1.238(4) yes
O5 C7' . . 1.278(4) yes
O6 C2' . . 1.348(4) yes
O6 H6A . . 1.06(5) no
O7 C1A . . 1.626(12) yes
N1 C6 . . 1.357(4) yes
N1 C2 . . 1.353(4) yes
N2 C2 . . 1.330(4) yes
N3 C2 . . 1.331(4) yes
N3 C4 . . 1.349(3) yes
N4 C4 . . 1.330(3) yes
N1 H1 . . 1.04(6) no
N2 H2B . . 1.09(4) no
N2 H2A . . .81(4) no
N4 H4A . . .8606 no
N4 H4B . . .8596 no
C4 C5 . . 1.431(3) no
C5 C7 . . 1.497(4) no
C5 C6 . . 1.361(4) no
C7 C8 . . 1.508(4) no
C8 C9 . . 1.392(4) no
C8 C13 . . 1.376(4) no
C9 C10 . . 1.385(5) no
C10 C11 . . 1.396(5) no
C11 C12 . . 1.377(5) no
C12 C13 . . 1.384(4) no
C6 H6 . . .91(3) no
C7 H7B . . .90(4) no
C7 H7A . . .90(3) no
C9 H9 . . .88(3) no
C13 H13 . . .93(3) no
C14 H14A . . .96(5) no
C14 H14C . . .99(6) no
C14 H14B . . .98(4) no
C15 H15C . . .9605 no
C15 H15B . . .9596 no
C15 H15A . . .9599 no
C16 H16B . . .9598 no
C16 H16A . . .9598 no
C16 H16C . . .9599 no
C1' C6' . . 1.383(4) no
C1' C2' . . 1.392(5) no
C1' C7' . . 1.510(4) no
C2' C3' . . 1.407(5) no
C3' C4' . . 1.376(6) no
C4' C5' . . 1.372(7) no
C5' C6' . . 1.377(6) no
C3' H3' . . 1.01(4) no
C4' H4' . . 1.04(4) no
C5' H5' . . .73(5) no
C6' H6' . . .94(3) no

loop_
_geom_contact_atom_site_label_1
_geom_contact_atom_site_label_2
_geom_contact_distance
_geom_contact_site_symmetry_2
_geom_contact_publ_flag
O1 O2 2.655(5) . no
O1 C1A 2.651(11) 2_666 no
O2 C16 3.218(7) . no
O2 O1 2.655(5) . no
O2 O3 2.832(5) . no
O2 C1A 3.327(12) 2_666 no
O2 O7 2.912(5) 2_666 no
O3 C4' 3.364(6) 2_566 no
O3 C15 3.074(5) . no
O3 O2 2.832(5) . no
O4 C16 3.274(7) 2_666 no
O4 C2 3.337(4) 2_565 no
O4 C1A 2.936(12) 1_565 no
O4 N1 2.696(4) 1_665 no
O5 C6 3.388(4) 2_565 no
O5 N2 2.817(4) 1_665 no
O5 O6 2.499(4) . no
O6 O5 2.499(4) . no
O6 O7 2.987(5) . no
O7 C15 3.275(6) 2_666 no
O7 N4 2.926(4) . no
O7 N2 3.102(5) 2_555 no
O7 O2 2.912(5) 2_666 no
O7 O6 2.987(5) . no
O1 H6 2.53(3) 2_566 no
O2 H16A 2.6938 . no
O2 H14A 2.74(5) 2_666 no
O3 H15A 2.4921 . no
O3 H4' 2.38(4) 2_566 no
O4 H6' 2.47(4) . no
O4 H16A 2.8910 2_666 no
O4 H1 1.68(6) 1_665 no
O4 H16B 2.8050 2_666 no
O4 H14C 2.83(5) 2_676 no
O5 H6A 1.52(5) . no
O5 H2B 1.74(4) 1_665 no
O5 H1 2.81(6) 1_665 no
O6 H3' 2.68(4) 2_565 no
O7 H2A 2.30(4) 2_555 no
O7 H15B 2.8000 2_666 no
O7 H4B 2.2018 . no
N1 O4 2.696(4) 1_445 no
N1 C7' 3.440(5) 1_445 no
N2 O7 3.102(5) 2_555 no
N2 O5 2.817(4) 1_445 no
N2 C1A 2.886(10) 2_555 no
N3 N4 3.019(4) 2_555 no
N3 C7' 3.266(4) 2_565 no
N4 O7 2.926(4) . no
N4 N3 3.019(4) 2_555 no
N4 C8 3.353(4) . no
N4 C1A 2.808(11) . no
N1 H16B 2.7967 2_556 no
N3 H4A 2.1616 2_555 no
N4 H7A 2.74(3) . no
C1A O4 2.936(12) 1_545 no
C1A N4 2.808(11) . no
C1A O1 2.651(11) 2_666 no
C1A O2 3.327(12) 2_666 no
C1A C14 3.227(12) 2_666 no
C1A N2 2.886(10) 2_555 no
C2 C7' 3.355(5) 2_565 no
C2 O4 3.337(4) 2_565 no
C4 C13 3.581(4) . no
C4' O3 3.364(6) 2_566 no
C6 O5 3.388(4) 2_565 no
C7' N1 3.440(5) 1_665 no
C7' N3 3.266(4) 2_565 no
C7' C16 3.439(7) 2_666 no
C7' C2 3.355(5) 2_565 no
C8 N4 3.353(4) . no
C13 C4 3.581(4) . no
C14 C1A 3.227(12) 2_666 no
C15 O7 3.275(6) 2_666 no
C15 O3 3.074(5) . no
C16 O4 3.274(7) 2_666 no
C16 C7' 3.439(7) 2_666 no
C16 O2 3.218(7) . no
C1A H4B 2.3028 . no
C1A H14C 2.98(6) 2_666 no
C1A H2A 2.23(4) 2_555 no
C1A H6' 3.10(4) 1_545 no
C1A H4A 2.8072 . no
C4 H4A 3.0427 2_555 no
C5 H13 2.68(2) . no
C5' H16C 3.0742 1_565 no
C6 H15C 3.0704 2_566 no
C6' H16C 2.9596 1_565 no
C7 H4B 2.5780 . no
C7' H6A 2.22(4) . no
C7' H16A 2.7756 2_666 no
C7' H1 2.53(6) 1_665 no
C7' H2B 2.66(4) 1_665 no
C8 H4B 2.8603 . no
C9 H14B 2.89(4) . no
C9 H14A 2.86(5) . no
C10 H6 2.91(3) 2_566 no
C11 H7B 2.96(4) 2_566 no
C11 H16A 2.9589 . no
C11 H14A 3.02(5) 2_666 no
C12 H15A 2.8679 . no
C12 H7B 3.09(4) 2_566 no
C14 H9 2.54(4) . no
C14 H6 3.01(3) 2_566 no
C15 H15B 3.0939 2_667 no
H1 H2B 2.43(6) . no
H1 C7' 2.53(6) 1_445 no
H1 O4 1.68(6) 1_445 no
H1 O5 2.81(6) 1_445 no
H2A O7 2.30(4) 2_555 no
H2A C1A 2.23(4) 2_555 no
H2B C7' 2.66(4) 1_445 no
H2B O5 1.74(4) 1_445 no
H2B H1 2.43(6) . no
H3' H7A 2.54(5) . no
H3' H3' 2.45(5) 2_565 no
H3' O6 2.68(4) 2_565 no
H4' O3 2.38(4) 2_566 no
H4A C4 3.0427 2_555 no
H4A N3 2.1616 2_555 no
H4A H4A 2.4906 2_555 no
H4A C1A 2.8072 . no
H4B O7 2.2018 . no
H4B C1A 2.3028 . no
H4B C8 2.8603 . no
H4B C7 2.5780 . no
H4B H7A 2.2742 . no
H6 C10 2.91(3) 2_566 no
H6 C14 3.01(3) 2_566 no
H6 O1 2.53(3) 2_566 no
H6 H7B 2.57(5) . no
H6' H16C 2.5712 1_565 no
H6' C1A 3.10(4) 1_565 no
H6' O4 2.47(4) . no
H6A C7' 2.22(4) . no
H6A O5 1.52(5) . no
H7A N4 2.74(3) . no
H7A H3' 2.54(5) . no
H7A H4B 2.2742 . no
H7A H9 2.44(5) . no
H7B C11 2.96(4) 2_566 no
H7B C12 3.09(4) 2_566 no
H7B H6 2.57(5) . no
H9 H7A 2.44(5) . no
H9 H14A 2.42(7) . no
H9 C14 2.54(4) . no
H9 H14B 2.47(5) . no
H13 C5 2.68(2) . no
H14A H9 2.42(7) . no
H14A O2 2.74(5) 2_666 no
H14A C9 2.86(5) . no
H14A C11 3.02(5) 2_666 no
H14B H9 2.47(5) . no
H14B C9 2.89(4) . no
H14C C1A 2.98(6) 2_666 no
H14C O4 2.83(5) 2_676 no
H15A O3 2.4921 . no
H15A C12 2.8679 . no
H15B C15 3.0939 2_667 no
H15B H15B 2.5474 2_667 no
H15B O7 2.8000 2_666 no
H15C C6 3.0704 2_566 no
H16A O4 2.8910 2_666 no
H16A C11 2.9589 . no
H16A C7' 2.7756 2_666 no
H16A O2 2.6938 . no
H16B N1 2.7967 2_556 no
H16B O4 2.8050 2_666 no
H16C C6' 2.9596 1_545 no
H16C H6' 2.5712 1_545 no
H16C C5' 3.0742 1_545 no

loop_
_geom_hbond_atom_site_label_D
_geom_hbond_atom_site_label_H
_geom_hbond_atom_site_label_A
_geom_hbond_site_symmetry_A
_geom_hbond_distance_DH
_geom_hbond_distance_HA
_geom_hbond_distance_DA
_geom_hbond_angle_DHA
_geom_hbond_publ_flag
N1 H1 O4 1_445 1.04(6) 1.68(6) 2.696(4) 165(5) yes
N2 H2A O7 2_555 .81(4) 2.30(4) 3.102(5) 176(5) yes
N2 H2B O5 1_445 1.09(4) 1.74(4) 2.817(4) 171(2) yes
N4 H4A N3 2_555 .8606 2.1616 3.019(4) 174 yes
N4 H4B O7 . .8596 2.2018 2.926(4) 142 yes
O6 H6A O5 . 1.06(5) 1.52(5) 2.499(4) 151(4) yes
C4' H4' O3 2_566 1.04(4) 2.38(4) 3.364(6) 156(3) yes
C6 H6 O1 2_566 .91(3) 2.53(3) 3.436(4) 175(2) yes
C6' H6' O4 . .94(3) 2.47(4) 2.812(4) 102(3) yes
C15 H15A O3 . .9599 2.4921 3.074(5) 119 yes

loop_
_geom_torsion_atom_site_label_1
_geom_torsion_atom_site_label_2
_geom_torsion_atom_site_label_3
_geom_torsion_atom_site_label_4
_geom_torsion
_geom_torsion_publ_flag
C14 O1 C10 C9 -5.1(5) no
C14 O1 C10 C11 178.7(4) no
C15 O2 C11 C12 -69.2(4) no
C15 O2 C11 C10 114.4(4) no
C16 O3 C12 C13 107.2(4) no
C16 O3 C12 C11 -78.2(4) no
C6 N1 C2 N3 -.6(4) no
C2 N1 C6 C5 -1.7(4) no
C6 N1 C2 N2 178.0(2) no
C2 N3 C4 C5 -1.1(3) no
C2 N3 C4 N4 179.3(2) no
C4 N3 C2 N1 1.9(4) no
C4 N3 C2 N2 -176.6(2) no
N4 C4 C5 C6 178.6(2) no
N4 C4 C5 C7 .2(3) no
N3 C4 C5 C6 -1.0(3) no
N3 C4 C5 C7 -179.4(2) no
C6 C5 C7 C8 107.1(3) no
C4 C5 C6 N1 2.4(4) no
C4 C5 C7 C8 -74.6(3) no
C7 C5 C6 N1 -179.3(2) no
C5 C7 C8 C9 155.2(2) no
C5 C7 C8 C13 -28.7(3) no
C7 C8 C13 C12 -176.1(3) no
C9 C8 C13 C12 .0(4) no
C13 C8 C9 C10 -.9(4) no
C7 C8 C9 C10 175.3(3) no
C8 C9 C10 O1 -177.4(3) no
C8 C9 C10 C11 -1.4(5) no
C9 C10 C11 C12 4.6(5) no
O1 C10 C11 O2 -2.5(4) no
C9 C10 C11 O2 -178.9(3) no
O1 C10 C11 C12 -179.0(3) no
C10 C11 C12 C13 -5.5(5) no
C10 C11 C12 O3 180.0(3) no
O2 C11 C12 C13 178.1(3) no
O2 C11 C12 O3 3.6(5) no
C11 C12 C13 C8 3.3(4) no
O3 C12 C13 C8 177.9(3) no
C6' C1' C2' C3' .5(5) no
C6' C1' C2' O6 179.9(3) no
C2' C1' C6' C5' .0(5) no
C7' C1' C6' C5' 179.1(3) no
C2' C1' C7' O4 -179.0(3) no
C2' C1' C7' O5 1.4(4) no
C6' C1' C7' O4 1.9(4) no
C6' C1' C7' O5 -177.7(3) no
C7' C1' C2' O6 .8(4) no
C7' C1' C2' C3' -178.7(3) no
C1' C2' C3' C4' -.6(5) no
O6 C2' C3' C4' 179.9(3) no
C2' C3' C4' C5' .3(6) no
C3' C4' C5' C6' .1(7) no
C4' C5' C6' C1' -.3(7) no

loop_
_cod_related_entry_id
_cod_related_entry_database
_cod_related_entry_code
1 ChemSpider 30654652
